data_4109374
loop_
_publ_author_name
'Haiyan Li'
'Anand Sundararaman'
'Krishnan Venkatasubbaiah'
'Frieder J\"akle'

_publ_section_title
;
 Organoborane Acceptor-Substituted Polythiophene via Side-Group Borylation
;
_journal_name_full 'Journal of the American Chemical Society'
_journal_page_first 5792
_journal_page_last 5793
_journal_paper_doi 10.1021/ja068771b
_journal_volume 129
_journal_year 2007
_chemical_formula_moiety 'C55 H57 B2 Cl3 S4'
_chemical_formula_sum 'C55 H57 B2 Cl3 S4'
_chemical_formula_weight 974.22
_chemical_name_systematic
; 
 ? 
;
_space_group_IT_number 2
_symmetry_cell_setting triclinic
_symmetry_space_group_name_Hall '-P 1'
_symmetry_space_group_name_H-M 'P -1'
_atom_sites_solution_hydrogens geom
_atom_sites_solution_primary direct
_atom_sites_solution_secondary difmap
_audit_creation_method SHELXL-97
_cell_angle_alpha 100.7870(10)
_cell_angle_beta 90.2460(10)
_cell_angle_gamma 98.7110(10)
_cell_formula_units_Z 1
_cell_length_a 8.34690(10)
_cell_length_b 11.5463(2)
_cell_length_c 13.6888(2)
_cell_measurement_temperature 100(2)
_cell_volume 1280.28(3)
_computing_cell_refinement 'APEX 2'
_computing_data_collection 'APEX 2 (Bruker, 2006)'
_computing_data_reduction 'SAINT (Bruker, 2005)'
_computing_molecular_graphics 'SHELXTL (Bruker, 2004)'
_computing_publication_material SHELXTL
_computing_structure_refinement 'SHELXL (Sheldrick, 2004)'
_computing_structure_solution 'SHELXS (Sheldrick, 2004)'
_diffrn_ambient_temperature 100(2)
_diffrn_measured_fraction_theta_full 0.957
_diffrn_measured_fraction_theta_max 0.957
_diffrn_radiation_monochromator graphite
_diffrn_radiation_source 'fine-focus sealed tube'
_diffrn_radiation_type CuK\a
_diffrn_radiation_wavelength 1.54178
_diffrn_reflns_av_R_equivalents 0.0299
_diffrn_reflns_av_sigmaI/netI 0.0190
_diffrn_reflns_limit_h_max 9
_diffrn_reflns_limit_h_min -9
_diffrn_reflns_limit_k_max 13
_diffrn_reflns_limit_k_min -13
_diffrn_reflns_limit_l_max 16
_diffrn_reflns_limit_l_min -16
_diffrn_reflns_number 22714
_diffrn_reflns_theta_full 65.12
_diffrn_reflns_theta_max 65.12
_diffrn_reflns_theta_min 3.29
_exptl_absorpt_coefficient_mu 3.411
_exptl_absorpt_correction_T_max 0.8644
_exptl_absorpt_correction_T_min 0.6287
_exptl_absorpt_correction_type multi-scan
_exptl_absorpt_process_details 'SADABS (Sheldrick, 2001)'
_exptl_crystal_density_diffrn 1.264
_exptl_crystal_F_000 512
_exptl_crystal_size_max 0.15
_exptl_crystal_size_mid 0.15
_exptl_crystal_size_min 0.04
_refine_diff_density_max 0.371
_refine_diff_density_min -0.258
_refine_diff_density_rms 0.047
_refine_ls_extinction_coef 0.0001(2)
_refine_ls_extinction_expression Fc^*^=kFc[1+0.001xFc^2^\l^3^/sin(2\q)]^-1/4^
_refine_ls_extinction_method SHELXL
_refine_ls_goodness_of_fit_ref 1.029
_refine_ls_hydrogen_treatment constr
_refine_ls_matrix_type full
_refine_ls_number_parameters 356
_refine_ls_number_reflns 4179
_refine_ls_number_restraints 352
_refine_ls_restrained_S_all 1.001
_refine_ls_R_factor_all 0.0404
_refine_ls_R_factor_gt 0.0365
_refine_ls_shift/su_max 0.000
_refine_ls_shift/su_mean 0.000
_refine_ls_structure_factor_coef Fsqd
_refine_ls_weighting_details 'calc w=1/[\s^2^(Fo^2^)+(0.0542P)^2^+0.8370P] where P=(Fo^2^+2Fc^2^)/3'
_refine_ls_weighting_scheme calc
_refine_ls_wR_factor_gt 0.0957
_refine_ls_wR_factor_ref 0.0986
_reflns_number_gt 3798
_reflns_number_total 4179
_reflns_threshold_expression >2sigma(I)
_cod_data_source_file ja068771bsi20061207_030424.cif
_cod_data_source_block rll05chuck
_cod_database_code 4109374

loop_
_symmetry_equiv_pos_as_xyz
'x, y, z'
'-x, -y, -z'

loop_
_atom_site_label
_atom_site_type_symbol
_atom_site_fract_x
_atom_site_fract_y
_atom_site_fract_z
_atom_site_U_iso_or_equiv
_atom_site_adp_type
_atom_site_occupancy
_atom_site_symmetry_multiplicity
_atom_site_calc_flag
_atom_site_refinement_flags
_atom_site_disorder_assembly
_atom_site_disorder_group
B1 B 0.2218(2) 0.34994(18) 0.21421(14) 0.0187(4) Uani 1 1 d U . .
C1 C 0.0987(2) 0.44125(15) 0.21965(12) 0.0192(4) Uani 1 1 d U . .
C2 C -0.0258(2) 0.44293(16) 0.28986(13) 0.0229(4) Uani 1 1 d U . .
C3 C -0.0477(2) 0.3569(2) 0.36183(15) 0.0321(5) Uani 1 1 d U . .
H3A H 0.0308 0.3853 0.4178 0.063(8) Uiso 1 1 calc R . .
H3B H -0.0301 0.2776 0.3275 0.054(8) Uiso 1 1 calc R . .
H3C H -0.1580 0.3521 0.3867 0.053(7) Uiso 1 1 calc R . .
C4 C -0.1366(2) 0.52140(18) 0.29180(15) 0.0281(4) Uani 1 1 d U . .
H4 H -0.2191 0.5213 0.3394 0.037(6) Uiso 1 1 calc R . .
C5 C -0.1306(2) 0.60012(17) 0.22610(16) 0.0305(4) Uani 1 1 d U . .
C6 C -0.2561(3) 0.6817(2) 0.2273(2) 0.0513(7) Uani 1 1 d U . .
H6A H -0.3347 0.6675 0.2784 0.093(12) Uiso 1 1 calc R . .
H6B H -0.3123 0.6656 0.1621 0.141(18) Uiso 1 1 calc R . .
H6C H -0.2027 0.7650 0.2423 0.115(14) Uiso 1 1 calc R . .
C7 C -0.0070(2) 0.60038(16) 0.15874(14) 0.0267(4) Uani 1 1 d U . .
H7 H 0.0001 0.6548 0.1142 0.030(6) Uiso 1 1 calc R . .
C8 C 0.1069(2) 0.52342(15) 0.15440(13) 0.0209(4) Uani 1 1 d U . .
C9 C 0.2417(2) 0.53318(17) 0.08096(14) 0.0283(4) Uani 1 1 d U . .
H9A H 0.2237 0.4636 0.0266 0.065(9) Uiso 1 1 calc R . .
H9B H 0.3462 0.5362 0.1149 0.066(9) Uiso 1 1 calc R . .
H9C H 0.2421 0.6060 0.0539 0.077(10) Uiso 1 1 calc R . .
C10 C 0.2570(2) 0.26616(15) 0.11439(12) 0.0183(4) Uani 1 1 d U . .
C11 C 0.1287(2) 0.20002(16) 0.04951(12) 0.0197(4) Uani 1 1 d U . .
C12 C -0.0472(2) 0.21164(17) 0.06942(13) 0.0243(4) Uani 1 1 d U . .
H12A H -0.0677 0.2899 0.0591 0.037(6) Uiso 1 1 calc R . .
H12B H -0.0701 0.2037 0.1382 0.032(6) Uiso 1 1 calc R . .
H12C H -0.1176 0.1488 0.0238 0.033(6) Uiso 1 1 calc R . .
C13 C 0.1618(2) 0.11985(16) -0.03436(13) 0.0232(4) Uani 1 1 d U . .
H13 H 0.0740 0.0736 -0.0753 0.024(5) Uiso 1 1 calc R . .
C14 C 0.3197(2) 0.10534(16) -0.06018(13) 0.0244(4) Uani 1 1 d U . .
C15 C 0.3537(3) 0.02098(19) -0.15321(15) 0.0347(5) Uani 1 1 d U . .
H15A H 0.3979 0.0669 -0.2030 0.098(12) Uiso 1 1 calc R . .
H15B H 0.2527 -0.0306 -0.1797 0.085(11) Uiso 1 1 calc R . .
H15C H 0.4324 -0.0283 -0.1373 0.116(14) Uiso 1 1 calc R . .
C16 C 0.4452(2) 0.17352(17) 0.00134(13) 0.0249(4) Uani 1 1 d U . .
H16 H 0.5538 0.1665 -0.0160 0.029(5) Uiso 1 1 calc R . .
C17 C 0.4173(2) 0.25196(16) 0.08775(13) 0.0210(4) Uani 1 1 d U . .
C18 C 0.5642(2) 0.32290(18) 0.14851(14) 0.0278(4) Uani 1 1 d U . .
H18A H 0.5892 0.2819 0.2019 0.052(7) Uiso 1 1 calc R . .
H18B H 0.5412 0.4027 0.1774 0.037(6) Uiso 1 1 calc R . .
H18C H 0.6573 0.3300 0.1054 0.040(6) Uiso 1 1 calc R . .
S1 S 0.46754(5) 0.30534(4) 0.46461(3) 0.02231(14) Uani 1 1 d U . .
C19 C 0.4602(2) 0.45303(16) 0.46092(12) 0.0197(4) Uani 1 1 d U . .
C20 C 0.3717(2) 0.46099(16) 0.37871(13) 0.0200(4) Uani 1 1 d U . .
H20 H 0.3497 0.5351 0.3655 0.016(5) Uiso 1 1 calc R . .
C21 C 0.3146(2) 0.34948(16) 0.31390(12) 0.0187(4) Uani 1 1 d U . .
C22 C 0.3582(2) 0.25550(16) 0.35217(12) 0.0188(4) Uani 1 1 d U . .
C23 C 0.3198(2) 0.12679(16) 0.31872(12) 0.0202(4) Uani 1 1 d U . .
C24 C 0.2051(2) 0.05934(17) 0.25097(14) 0.0260(4) Uani 1 1 d U . .
H24 H 0.1372 0.0926 0.2115 0.035(6) Uiso 1 1 calc R . .
C25 C 0.1982(2) -0.06491(17) 0.24577(14) 0.0273(4) Uani 1 1 d U . .
H25 H 0.1256 -0.1230 0.2018 0.029(5) Uiso 1 1 calc R . .
C26 C 0.3045(2) -0.09375(16) 0.30920(14) 0.0254(4) Uani 1 1 d U . .
C27 C 0.3289(3) -0.21404(18) 0.32652(17) 0.0377(5) Uani 1 1 d U . .
H27A H 0.2549 -0.2758 0.2822 0.091(11) Uiso 1 1 calc R . .
H27B H 0.3067 -0.2196 0.3959 0.085(11) Uiso 1 1 calc R . .
H27C H 0.4412 -0.2255 0.3128 0.083(10) Uiso 1 1 calc R . .
S2 S 0.41825(5) 0.03405(4) 0.37613(3) 0.02334(14) Uani 1 1 d U . .
C28 C 0.9843(8) 0.9649(6) 0.5280(5) 0.0400(18) Uani 0.418(3) 1 d PDU A -1
H28 H 0.8992 0.9677 0.5792 0.048 Uiso 0.418(3) 1 calc PR A -1
Cl1 Cl 1.1701(3) 0.9640(2) 0.5887(2) 0.0439(5) Uani 0.418(3) 1 d PDU A -1
Cl2 Cl 0.9343(3) 0.8305(3) 0.44205(14) 0.0661(7) Uani 0.418(3) 1 d PDU A -1
Cl3 Cl 0.9914(3) 1.0919(3) 0.4757(2) 0.0780(11) Uani 0.418(3) 1 d PDU A -1
C28' C 0.975(3) 1.0002(15) 0.534(2) 0.0400(18) Uani 0.082(3) 1 d PDU A -2
H28A H 0.8981 0.9909 0.5887 0.048 Uiso 0.082(3) 1 calc PR A -2
Cl1' Cl 1.169(2) 0.9856(14) 0.5741(13) 0.0439(5) Uani 0.082(3) 1 d PDU A -2
Cl2' Cl 0.9047(14) 0.8917(14) 0.4291(7) 0.0661(7) Uani 0.082(3) 1 d PDU A -2
Cl3' Cl 0.9833(18) 1.1444(14) 0.5092(13) 0.0780(11) Uani 0.082(3) 1 d PDU A -2

loop_
_atom_site_aniso_label
_atom_site_aniso_U_11
_atom_site_aniso_U_22
_atom_site_aniso_U_33
_atom_site_aniso_U_23
_atom_site_aniso_U_13
_atom_site_aniso_U_12
B1 0.0163(9) 0.0197(10) 0.0199(10) 0.0066(8) -0.0012(7) -0.0009(8)
C1 0.0198(8) 0.0189(8) 0.0172(8) 0.0004(6) -0.0055(7) 0.0018(7)
C2 0.0232(9) 0.0221(9) 0.0225(9) 0.0022(7) -0.0027(7) 0.0036(8)
C3 0.0302(11) 0.0411(12) 0.0304(10) 0.0156(9) 0.0079(8) 0.0110(9)
C4 0.0221(9) 0.0289(10) 0.0326(10) 0.0022(8) 0.0019(8) 0.0061(8)
C5 0.0257(10) 0.0226(10) 0.0436(12) 0.0038(8) -0.0044(8) 0.0077(8)
C6 0.0405(13) 0.0432(14) 0.0799(19) 0.0223(13) 0.0083(13) 0.0244(12)
C7 0.0302(10) 0.0185(9) 0.0322(10) 0.0077(8) -0.0078(8) 0.0031(8)
C8 0.0236(9) 0.0177(9) 0.0197(8) 0.0014(7) -0.0063(7) 0.0006(7)
C9 0.0340(11) 0.0264(10) 0.0267(10) 0.0106(8) 0.0003(8) 0.0049(9)
C10 0.0207(8) 0.0186(8) 0.0174(8) 0.0073(7) -0.0015(7) 0.0041(7)
C11 0.0227(9) 0.0193(9) 0.0186(8) 0.0066(7) -0.0010(7) 0.0040(7)
C12 0.0211(9) 0.0255(10) 0.0247(9) 0.0019(7) -0.0043(7) 0.0018(8)
C13 0.0272(9) 0.0224(9) 0.0191(9) 0.0033(7) -0.0041(7) 0.0019(8)
C14 0.0330(10) 0.0224(9) 0.0200(9) 0.0060(7) 0.0043(7) 0.0084(8)
C15 0.0433(12) 0.0329(11) 0.0269(10) -0.0002(8) 0.0088(9) 0.0099(10)
C16 0.0228(9) 0.0288(10) 0.0262(9) 0.0094(8) 0.0058(7) 0.0087(8)
C17 0.0207(9) 0.0230(9) 0.0211(9) 0.0080(7) 0.0000(7) 0.0046(7)
C18 0.0186(9) 0.0354(11) 0.0288(10) 0.0046(8) 0.0005(7) 0.0039(8)
S1 0.0288(3) 0.0198(2) 0.0184(2) 0.00400(16) -0.00816(17) 0.00383(18)
C19 0.0210(8) 0.0195(8) 0.0190(8) 0.0041(7) -0.0006(7) 0.0036(7)
C20 0.0228(9) 0.0185(9) 0.0197(8) 0.0044(7) -0.0014(7) 0.0049(7)
C21 0.0177(8) 0.0209(9) 0.0178(8) 0.0036(7) 0.0001(6) 0.0042(7)
C22 0.0183(8) 0.0226(9) 0.0154(8) 0.0034(7) -0.0021(6) 0.0028(7)
C23 0.0218(9) 0.0226(9) 0.0180(8) 0.0071(7) 0.0003(7) 0.0057(7)
C24 0.0302(10) 0.0218(9) 0.0266(10) 0.0094(7) -0.0067(8) 0.0007(8)
C25 0.0328(10) 0.0210(9) 0.0267(10) 0.0045(7) -0.0074(8) -0.0003(8)
C26 0.0301(10) 0.0208(9) 0.0250(9) 0.0025(7) -0.0006(8) 0.0050(8)
C27 0.0460(13) 0.0221(10) 0.0460(13) 0.0061(9) -0.0139(10) 0.0090(10)
S2 0.0264(2) 0.0208(2) 0.0236(2) 0.00301(17) -0.00575(17) 0.00785(19)
C28 0.026(3) 0.053(5) 0.042(3) 0.008(3) 0.012(2) 0.010(4)
Cl1 0.0403(6) 0.0564(13) 0.0385(11) 0.0212(7) 0.0017(7) 0.0037(8)
Cl2 0.0543(10) 0.0905(18) 0.0417(8) 0.0086(10) -0.0003(7) -0.0213(11)
Cl3 0.0752(13) 0.107(3) 0.085(2) 0.067(2) 0.0475(12) 0.0566(17)
C28' 0.026(3) 0.053(5) 0.042(3) 0.008(3) 0.012(2) 0.010(4)
Cl1' 0.0403(6) 0.0564(13) 0.0385(11) 0.0212(7) 0.0017(7) 0.0037(8)
Cl2' 0.0543(10) 0.0905(18) 0.0417(8) 0.0086(10) -0.0003(7) -0.0213(11)
Cl3' 0.0752(13) 0.107(3) 0.085(2) 0.067(2) 0.0475(12) 0.0566(17)

loop_
_atom_type_symbol
_atom_type_description
_atom_type_scat_dispersion_real
_atom_type_scat_dispersion_imag
_atom_type_scat_source
C C 0.0181 0.0091 'International Tables Vol C Tables 4.2.6.8 and 6.1.1.4'
H H 0.0000 0.0000 'International Tables Vol C Tables 4.2.6.8 and 6.1.1.4'
B B 0.0090 0.0039 'International Tables Vol C Tables 4.2.6.8 and 6.1.1.4'
Cl Cl 0.3639 0.7018 'International Tables Vol C Tables 4.2.6.8 and 6.1.1.4'
S S 0.3331 0.5567 'International Tables Vol C Tables 4.2.6.8 and 6.1.1.4'

loop_
_geom_angle_atom_site_label_1
_geom_angle_atom_site_label_2
_geom_angle_atom_site_label_3
_geom_angle
_geom_angle_site_symmetry_1
_geom_angle_site_symmetry_3
C21 B1 C1 116.18(15) . .
C21 B1 C10 120.94(16) . .
C1 B1 C10 122.84(15) . .
C8 C1 C2 117.74(17) . .
C8 C1 B1 121.41(16) . .
C2 C1 B1 120.84(16) . .
C4 C2 C1 120.25(17) . .
C4 C2 C3 117.66(17) . .
C1 C2 C3 122.04(17) . .
C2 C4 C5 121.90(18) . .
C7 C5 C4 117.95(18) . .
C7 C5 C6 121.1(2) . .
C4 C5 C6 120.9(2) . .
C5 C7 C8 122.02(18) . .
C7 C8 C1 120.11(17) . .
C7 C8 C9 118.37(16) . .
C1 C8 C9 121.49(17) . .
C17 C10 C11 117.70(16) . .
C17 C10 B1 121.19(15) . .
C11 C10 B1 121.09(15) . .
C13 C11 C10 120.15(16) . .
C13 C11 C12 117.89(15) . .
C10 C11 C12 121.95(15) . .
C11 C13 C14 122.03(17) . .
C16 C14 C13 117.66(16) . .
C16 C14 C15 120.97(18) . .
C13 C14 C15 121.35(17) . .
C14 C16 C17 122.19(17) . .
C16 C17 C10 120.18(16) . .
C16 C17 C18 117.46(16) . .
C10 C17 C18 122.33(16) . .
C19 S1 C22 92.52(8) . .
C20 C19 C19 129.6(2) . 2_666
C20 C19 S1 110.06(13) . .
C19 C19 S1 120.29(18) 2_666 .
C19 C20 C21 115.16(16) . .
C22 C21 C20 110.66(15) . .
C22 C21 B1 130.33(16) . .
C20 C21 B1 118.99(16) . .
C21 C22 C23 131.66(15) . .
C21 C22 S1 111.53(13) . .
C23 C22 S1 116.66(12) . .
C24 C23 C22 130.92(16) . .
C24 C23 S2 109.76(13) . .
C22 C23 S2 119.13(12) . .
C23 C24 C25 113.19(16) . .
C26 C25 C24 114.07(17) . .
C25 C26 C27 129.27(18) . .
C25 C26 S2 110.12(14) . .
C27 C26 S2 120.60(14) . .
C26 S2 C23 92.86(9) . .
Cl3 C28 Cl2 113.8(4) . .
Cl3 C28 Cl1 110.8(4) . .
Cl2 C28 Cl1 108.8(4) . .
Cl2' C28' Cl3' 111.5(13) . .
Cl2' C28' Cl1' 111.8(13) . .
Cl3' C28' Cl1' 107.8(12) . .

loop_
_geom_bond_atom_site_label_1
_geom_bond_atom_site_label_2
_geom_bond_distance
_geom_bond_site_symmetry_2
B1 C21 1.567(2) .
B1 C1 1.572(3) .
B1 C10 1.576(3) .
C1 C8 1.415(2) .
C1 C2 1.418(3) .
C2 C4 1.387(3) .
C2 C3 1.518(3) .
C4 C5 1.389(3) .
C5 C7 1.387(3) .
C5 C6 1.509(3) .
C7 C8 1.390(3) .
C8 C9 1.517(3) .
C10 C17 1.414(2) .
C10 C11 1.417(2) .
C11 C13 1.391(3) .
C11 C12 1.516(2) .
C13 C14 1.392(3) .
C14 C16 1.386(3) .
C14 C15 1.508(3) .
C16 C17 1.392(3) .
C17 C18 1.516(2) .
S1 C19 1.7258(18) .
S1 C22 1.7410(16) .
C19 C20 1.368(2) .
C19 C19 1.450(3) 2_666
C20 C21 1.433(2) .
C21 C22 1.384(2) .
C22 C23 1.456(2) .
C23 C24 1.371(3) .
C23 S2 1.7365(17) .
C24 C25 1.415(3) .
C25 C26 1.358(3) .
C26 C27 1.495(3) .
C26 S2 1.7264(18) .
C28 Cl3 1.742(8) .
C28 Cl2 1.756(6) .
C28 Cl1 1.758(6) .
C28' Cl2' 1.749(15) .
C28' Cl3' 1.750(15) .
C28' Cl1' 1.751(15) .
